data_4516932
loop_
_publ_author_name
'Juvenal, Frank'
'Bonnot, Antoine'
'Fortin, Daniel'
'Harvey, Pierre D.'

_publ_section_title
;
 The
 <i>trans</i>-Bis(<i>p</i>-thioetherphenylacetynyl)bis(phosphine)platinum(II)
 Ligands: A Step towards Predictability and Crystal Design.
;
_journal_issue 10
_journal_name_full 'ACS omega'
_journal_page_first 7433
_journal_page_last 7443
_journal_paper_doi 10.1021/acsomega.7b01352
_journal_volume 2
_journal_year 2017
_chemical_formula_sum 'C28 H38 Br2 Cu2 N2 P2 Pt S2'
_chemical_formula_weight 1010.65
_space_group_crystal_system triclinic
_space_group_IT_number 1
_space_group_name_Hall 'P 1'
_space_group_name_H-M_alt 'P 1'
_atom_sites_solution_hydrogens geom
_atom_sites_solution_primary direct
_atom_sites_solution_secondary difmap
_cell_angle_alpha 101.961(5)
_cell_angle_beta 97.001(5)
_cell_angle_gamma 90.110(4)
_cell_formula_units_Z 1
_cell_length_a 9.1837(17)
_cell_length_b 9.7176(18)
_cell_length_c 10.067(2)
_cell_measurement_reflns_used 9727
_cell_measurement_temperature 173.(2)
_cell_measurement_theta_max 30.1866
_cell_measurement_theta_min 2.8535
_cell_volume 872.0(3)
_computing_cell_refinement 'SAINT V8.27B (Bruker AXS Inc., 2012)'
_computing_data_collection 'Bruker Instrument Service v2012.12.0.0'
_computing_data_reduction 'SAINT V8.27B (Bruker AXS Inc., 2012)'
_computing_structure_refinement 'SHELXL-97 (Sheldrick, 2008)'
_computing_structure_solution 'SHELXS-97 (Sheldrick, 2008)'
_diffrn_ambient_temperature 173.(2)
_diffrn_detector_area_resol_mean 8.3333
_diffrn_measured_fraction_theta_full 0.988
_diffrn_measured_fraction_theta_max 0.988
_diffrn_radiation_monochromator 'TRIUMPH curved-crystal'
_diffrn_radiation_type MoK\a
_diffrn_radiation_wavelength 0.71073
_diffrn_reflns_av_R_equivalents 0.0000
_diffrn_reflns_av_sigmaI/netI 0.0497
_diffrn_reflns_limit_h_max 11
_diffrn_reflns_limit_h_min -10
_diffrn_reflns_limit_k_max 11
_diffrn_reflns_limit_k_min -12
_diffrn_reflns_limit_l_max 12
_diffrn_reflns_limit_l_min -8
_diffrn_reflns_number 4822
_diffrn_reflns_theta_full 26.62
_diffrn_reflns_theta_max 26.62
_diffrn_reflns_theta_min 2.08
_diffrn_source 'fine-focus tube'
_exptl_absorpt_coefficient_mu 7.732
_exptl_absorpt_correction_T_max 0.745
_exptl_absorpt_correction_T_min 0.401
_exptl_absorpt_correction_type multi-scan
_exptl_absorpt_process_details 'SADABS V2008/1 (Bruker AXS)'
_exptl_crystal_colour 'clear light yellow'
_exptl_crystal_density_diffrn 1.925
_exptl_crystal_density_method 'not measured'
_exptl_crystal_description Prism
_exptl_crystal_F_000 488
_exptl_crystal_size_max 0.570
_exptl_crystal_size_mid 0.540
_exptl_crystal_size_min 0.340
_refine_diff_density_max 1.849
_refine_diff_density_min -2.498
_refine_ls_abs_structure_details 'Flack H D (1983), Acta Cryst. A39, 876-881'
_refine_ls_abs_structure_Flack 0.60(3)
_refine_ls_extinction_method none
_refine_ls_goodness_of_fit_ref 1.093
_refine_ls_hydrogen_treatment mixed
_refine_ls_matrix_type full
_refine_ls_number_parameters 189
_refine_ls_number_reflns 4822
_refine_ls_number_restraints 4
_refine_ls_restrained_S_all 1.093
_refine_ls_R_factor_all 0.0408
_refine_ls_R_factor_gt 0.0351
_refine_ls_shift/su_max 0.065
_refine_ls_shift/su_mean 0.000
_refine_ls_structure_factor_coef Fsqd
_refine_ls_weighting_details 'calc w=1/[\s^2^(Fo^2^)+(0.0036P)^2^+7.6602P] where P=(Fo^2^+2Fc^2^)/3'
_refine_ls_weighting_scheme calc
_refine_ls_wR_factor_gt 0.0804
_refine_ls_wR_factor_ref 0.0853
_reflns_number_gt 4470
_reflns_number_total 4822
_reflns_threshold_expression >2\s(I)
_cod_data_source_file ao7b01352_si_003.cif
_cod_data_source_block I
_cod_database_code 4516932

loop_
_space_group_symop_operation_xyz
'x, y, z'

loop_
_atom_site_type_symbol
_atom_site_label
_atom_site_fract_x
_atom_site_fract_y
_atom_site_fract_z
_atom_site_U_iso_or_equiv
_atom_site_adp_type
_atom_site_calc_flag
_atom_site_refinement_flags
_atom_site_occupancy
C C25 0.074(3) 0.658(4) 0.625(4) 0.051(4) Uani d D 1
N N1 0.0472(19) 0.728(2) 0.551(2) 0.051(4) Uani d . 1
C C26 0.129(2) 0.580(3) 0.722(3) 0.051(4) Uani d D 1
H H26A 0.0548 0.5755 0.7839 0.076 Uiso calc R 1
H H26B 0.2185 0.6266 0.7753 0.076 Uiso calc R 1
H H26C 0.1501 0.485 0.6759 0.076 Uiso calc R 1
N N2 0.9732(18) 0.290(2) 0.4736(17) 0.037(3) Uani d . 1
C C28 0.930(3) 0.334(3) 0.377(3) 0.037(3) Uani d . 1
C C27 0.8969(19) 0.400(2) 0.262(2) 0.037(3) Uani d . 1
H H27A 0.7947 0.4301 0.2568 0.055 Uiso calc R 1
H H27B 0.9109 0.3337 0.1771 0.055 Uiso calc R 1
H H27C 0.9623 0.4829 0.2728 0.055 Uiso calc R 1
C C1 0.838(2) 0.850(2) 0.908(3) 0.0165(18) Uani d . 1
C C2 0.757(3) 0.750(3) 0.869(3) 0.0165(18) Uani d . 1
C C3 0.693(3) 0.617(3) 0.789(2) 0.0165(18) Uani d . 1
C C4 0.6192(15) 0.5329(18) 0.859(2) 0.0165(18) Uani d . 1
H H4 0.6224 0.5543 0.9553 0.02 Uiso calc R 1
C C5 0.5355(17) 0.4075(18) 0.7713(18) 0.0165(18) Uani d . 1
H H5 0.4657 0.3587 0.8082 0.02 Uiso calc R 1
C C6 0.560(3) 0.363(3) 0.637(2) 0.0165(18) Uani d . 1
C C7 0.6366(18) 0.444(2) 0.576(2) 0.0165(18) Uani d . 1
H H7 0.6421 0.4189 0.4799 0.02 Uiso calc R 1
C C8 0.711(3) 0.570(3) 0.659(2) 0.0165(18) Uani d . 1
H H8 0.7753 0.621 0.6193 0.02 Uiso calc R 1
C C9 0.5324(13) 0.1690(17) 0.3961(17) 0.0165(18) Uani d . 1
H H9A 0.6391 0.1589 0.4082 0.025 Uiso calc R 1
H H9B 0.5082 0.2466 0.3494 0.025 Uiso calc R 1
H H9C 0.4857 0.0815 0.3408 0.025 Uiso calc R 1
C C10 1.147(2) 1.147(2) 1.082(2) 0.0151(17) Uani d . 1
C C11 1.235(3) 1.250(3) 1.129(3) 0.0151(17) Uani d . 1
C C12 1.305(3) 1.385(3) 1.199(2) 0.0151(17) Uani d . 1
C C13 1.3982(16) 1.4664(18) 1.1474(18) 0.0151(17) Uani d . 1
H H13 1.4307 1.4278 1.0618 0.018 Uiso calc R 1
C C14 1.4438(17) 1.5916(19) 1.2084(16) 0.0151(17) Uani d . 1
H H14 1.4828 1.6525 1.158 0.018 Uiso calc R 1
C C15 1.436(3) 1.639(3) 1.350(2) 0.0151(17) Uani d . 1
C C16 1.3449(18) 1.554(2) 1.411(2) 0.0151(17) Uani d . 1
H H16 1.3244 1.5895 1.5015 0.018 Uiso calc R 1
C C17 1.288(3) 1.429(3) 1.344(2) 0.0151(17) Uani d . 1
H H17 1.2389 1.3708 1.3902 0.018 Uiso calc R 1
C C18 1.4373(14) 1.8350(17) 1.5969(16) 0.0151(17) Uani d . 1
H H18A 1.4734 1.7715 1.6568 0.023 Uiso calc R 1
H H18B 1.3309 1.8208 1.5726 0.023 Uiso calc R 1
H H18C 1.4595 1.9327 1.6447 0.023 Uiso calc R 1
C C19 1.065(3) 0.713(3) 1.150(2) 0.0242(11) Uani d . 1
H H19A 1.0893 0.6808 1.2356 0.036 Uiso calc R 1
H H19B 1.1477 0.6956 1.0956 0.036 Uiso calc R 1
H H19C 0.9775 0.662 1.0978 0.036 Uiso calc R 1
C C20 0.866(2) 0.9150(15) 1.271(2) 0.0242(11) Uani d . 1
H H20A 0.859 1.0116 1.3222 0.036 Uiso calc R 1
H H20B 0.8698 0.85 1.3336 0.036 Uiso calc R 1
H H20C 0.78 0.8912 1.2016 0.036 Uiso calc R 1
C C21 1.162(2) 0.9735(19) 1.324(2) 0.0242(11) Uani d . 1
H H21A 1.1527 0.929 1.4016 0.036 Uiso calc R 1
H H21B 1.1476 1.0748 1.3512 0.036 Uiso calc R 1
H H21C 1.2608 0.9578 1.2965 0.036 Uiso calc R 1
C C22 0.934(3) 1.293(3) 0.862(2) 0.0242(11) Uani d . 1
H H22A 0.835 1.3002 0.8903 0.036 Uiso calc R 1
H H22B 0.9374 1.3374 0.7842 0.036 Uiso calc R 1
H H22C 1.0051 1.3396 0.9388 0.036 Uiso calc R 1
C C23 1.137(2) 1.1127(16) 0.731(2) 0.0242(11) Uani d . 1
H H23A 1.1121 1.1488 0.6469 0.036 Uiso calc R 1
H H23B 1.1729 1.017 0.707 0.036 Uiso calc R 1
H H23C 1.213 1.1736 0.7914 0.036 Uiso calc R 1
C C24 0.820(2) 1.0467(19) 0.681(2) 0.0242(11) Uani d . 1
H H24A 0.8105 1.1075 0.6145 0.036 Uiso calc R 1
H H24B 0.7293 1.0489 0.7242 0.036 Uiso calc R 1
H H24C 0.8363 0.95 0.6348 0.036 Uiso calc R 1
Br Br1 0.3894(3) 0.8386(3) 0.9651(4) 0.02511(15) Uani d . 1
Br Br2 0.6079(3) 1.1615(3) 1.0314(4) 0.02511(15) Uani d . 1
Cu Cu1 0.6382(4) 0.9138(4) 0.9526(5) 0.01531(15) Uani d . 1
Cu Cu2 1.3591(4) 1.0871(4) 1.0426(5) 0.01531(15) Uani d . 1
P P1 1.0313(5) 0.9004(5) 1.1873(5) 0.00991(8) Uani d . 1
P P2 0.9771(5) 1.1103(5) 0.8148(5) 0.00991(8) Uani d . 1
Pt Pt1 0.99885(19) 1.00024(19) 0.9985(2) 0.00991(8) Uani d . 1
S S1 1.5282(9) 1.7972(9) 1.4396(9) 0.024(2) Uani d . 1
S S2 0.4691(9) 0.2044(9) 0.5547(9) 0.024(2) Uani d . 1

loop_
_atom_site_aniso_label
_atom_site_aniso_U_11
_atom_site_aniso_U_22
_atom_site_aniso_U_33
_atom_site_aniso_U_12
_atom_site_aniso_U_13
_atom_site_aniso_U_23
C25 0.023(5) 0.068(9) 0.061(9) -0.004(5) 0.009(5) 0.011(6)
N1 0.023(5) 0.068(9) 0.061(9) -0.004(5) 0.009(5) 0.011(6)
C26 0.023(5) 0.068(9) 0.061(9) -0.004(5) 0.009(5) 0.011(6)
N2 0.030(5) 0.048(6) 0.040(5) -0.003(4) 0.007(4) 0.025(5)
C28 0.030(5) 0.048(6) 0.040(5) -0.003(4) 0.007(4) 0.025(5)
C27 0.030(5) 0.048(6) 0.040(5) -0.003(4) 0.007(4) 0.025(5)
C1 0.011(3) 0.015(3) 0.024(4) -0.005(2) 0.000(2) 0.007(3)
C2 0.011(3) 0.015(3) 0.024(4) -0.005(2) 0.000(2) 0.007(3)
C3 0.011(3) 0.015(3) 0.024(4) -0.005(2) 0.000(2) 0.007(3)
C4 0.011(3) 0.015(3) 0.024(4) -0.005(2) 0.000(2) 0.007(3)
C5 0.011(3) 0.015(3) 0.024(4) -0.005(2) 0.000(2) 0.007(3)
C6 0.011(3) 0.015(3) 0.024(4) -0.005(2) 0.000(2) 0.007(3)
C7 0.011(3) 0.015(3) 0.024(4) -0.005(2) 0.000(2) 0.007(3)
C8 0.011(3) 0.015(3) 0.024(4) -0.005(2) 0.000(2) 0.007(3)
C9 0.011(3) 0.015(3) 0.024(4) -0.005(2) 0.000(2) 0.007(3)
C10 0.016(3) 0.020(3) 0.012(3) 0.004(2) 0.005(2) 0.005(3)
C11 0.016(3) 0.020(3) 0.012(3) 0.004(2) 0.005(2) 0.005(3)
C12 0.016(3) 0.020(3) 0.012(3) 0.004(2) 0.005(2) 0.005(3)
C13 0.016(3) 0.020(3) 0.012(3) 0.004(2) 0.005(2) 0.005(3)
C14 0.016(3) 0.020(3) 0.012(3) 0.004(2) 0.005(2) 0.005(3)
C15 0.016(3) 0.020(3) 0.012(3) 0.004(2) 0.005(2) 0.005(3)
C16 0.016(3) 0.020(3) 0.012(3) 0.004(2) 0.005(2) 0.005(3)
C17 0.016(3) 0.020(3) 0.012(3) 0.004(2) 0.005(2) 0.005(3)
C18 0.016(3) 0.020(3) 0.012(3) 0.004(2) 0.005(2) 0.005(3)
C19 0.026(2) 0.025(3) 0.025(2) 0.0035(17) 0.0041(17) 0.013(2)
C20 0.026(2) 0.025(3) 0.025(2) 0.0035(17) 0.0041(17) 0.013(2)
C21 0.026(2) 0.025(3) 0.025(2) 0.0035(17) 0.0041(17) 0.013(2)
C22 0.026(2) 0.025(3) 0.025(2) 0.0035(17) 0.0041(17) 0.013(2)
C23 0.026(2) 0.025(3) 0.025(2) 0.0035(17) 0.0041(17) 0.013(2)
C24 0.026(2) 0.025(3) 0.025(2) 0.0035(17) 0.0041(17) 0.013(2)
Br1 0.0158(3) 0.0146(2) 0.0456(4) -0.00231(19) 0.0134(2) 0.0025(2)
Br2 0.0158(3) 0.0146(2) 0.0456(4) -0.00231(19) 0.0134(2) 0.0025(2)
Cu1 0.0119(3) 0.0162(3) 0.0183(3) 0.0006(2) 0.0038(2) 0.0034(2)
Cu2 0.0119(3) 0.0162(3) 0.0183(3) 0.0006(2) 0.0038(2) 0.0034(2)
P1 0.00603(14) 0.01191(13) 0.01324(14) -0.00079(9) 0.00204(9) 0.00547(9)
P2 0.00603(14) 0.01191(13) 0.01324(14) -0.00079(9) 0.00204(9) 0.00547(9)
Pt1 0.00603(14) 0.01191(13) 0.01324(14) -0.00079(9) 0.00204(9) 0.00547(9)
S1 0.023(4) 0.017(4) 0.029(5) -0.010(3) -0.005(3) 0.001(4)
S2 0.030(4) 0.018(4) 0.025(5) -0.009(4) 0.009(3) 0.005(3)

loop_
_atom_type_symbol
_atom_type_description
_atom_type_scat_dispersion_real
_atom_type_scat_dispersion_imag
_atom_type_scat_source
C C 0.0033 0.0016 'International Tables Vol C Tables 4.2.6.8 and 6.1.1.4'
H H 0.0000 0.0000 'International Tables Vol C Tables 4.2.6.8 and 6.1.1.4'
Br Br -0.2901 2.4595 'International Tables Vol C Tables 4.2.6.8 and 6.1.1.4'
Cu Cu 0.3201 1.2651 'International Tables Vol C Tables 4.2.6.8 and 6.1.1.4'
P P 0.1023 0.0942 'International Tables Vol C Tables 4.2.6.8 and 6.1.1.4'
Pt Pt -1.7033 8.3905 'International Tables Vol C Tables 4.2.6.8 and 6.1.1.4'
S S 0.1246 0.1234 'International Tables Vol C Tables 4.2.6.8 and 6.1.1.4'
N N 0.0061 0.0033 'International Tables Vol C Tables 4.2.6.8 and 6.1.1.4'

loop_
_geom_angle_atom_site_label_1
_geom_angle_atom_site_label_2
_geom_angle_atom_site_label_3
_geom_angle_site_symmetry_1
_geom_angle_site_symmetry_3
_geom_angle
N1 C25 C26 . . 172.(3)
N2 C28 C27 . . 171.(3)
C2 C1 Cu1 . . 73.4(17)
C2 C1 Pt1 . . 170.(3)
Cu1 C1 Pt1 . . 111.5(11)
C1 C2 C3 . . 161.(3)
C1 C2 Cu1 . . 72.3(19)
C3 C2 Cu1 . . 123.9(19)
C8 C3 C4 . . 120.(2)
C8 C3 C2 . . 123.(2)
C4 C3 C2 . . 117.(2)
C3 C4 C5 . . 115.9(19)
C6 C5 C4 . . 119.5(18)
C7 C6 C5 . . 121.(2)
C7 C6 S2 . . 124.5(18)
C5 C6 S2 . . 113.8(16)
C6 C7 C8 . . 118.(2)
C3 C8 C7 . . 123.(2)
C11 C10 Pt1 . . 174.(2)
C11 C10 Cu2 . . 71.0(16)
Pt1 C10 Cu2 . . 112.4(11)
C10 C11 C12 . . 166.(3)
C10 C11 Cu2 . . 73.9(17)
C12 C11 Cu2 . . 120.2(18)
C13 C12 C11 . . 127.(2)
C13 C12 C17 . . 116.(2)
C11 C12 C17 . . 116.(2)
C14 C13 C12 . . 124.0(19)
C13 C14 C15 . . 120.3(19)
C14 C15 C16 . . 116.(2)
C14 C15 S1 . . 120.2(17)
C16 C15 S1 . . 124.0(16)
C17 C16 C15 . . 123.(2)
C16 C17 C12 . . 118.(2)
Cu2 Br1 Cu1 1_455 . 82.70(19)
Cu1 Br2 Cu2 . 1_455 82.92(19)
C1 Cu1 C2 . . 34.3(9)
C1 Cu1 Br2 . . 117.6(6)
C2 Cu1 Br2 . . 151.1(7)
C1 Cu1 Br1 . . 145.2(6)
C2 Cu1 Br1 . . 111.3(7)
Br2 Cu1 Br1 . . 97.2(3)
C11 Cu2 C10 . . 35.1(9)
C11 Cu2 Br1 . 1_655 149.5(7)
C10 Cu2 Br1 . 1_655 115.7(6)
C11 Cu2 Br2 . 1_655 112.6(7)
C10 Cu2 Br2 . 1_655 147.1(7)
Br1 Cu2 Br2 1_655 1_655 97.2(3)
C21 P1 C20 . . 100.9(10)
C21 P1 C19 . . 105.6(10)
C20 P1 C19 . . 104.6(9)
C21 P1 Pt1 . . 119.3(7)
C20 P1 Pt1 . . 110.2(7)
C19 P1 Pt1 . . 114.4(7)
C23 P2 C22 . . 104.0(9)
C23 P2 C24 . . 107.6(10)
C22 P2 C24 . . 100.1(10)
C23 P2 Pt1 . . 116.0(7)
C22 P2 Pt1 . . 112.4(7)
C24 P2 Pt1 . . 115.0(7)
C10 Pt1 C1 . . 178.2(14)
C10 Pt1 P1 . . 91.6(7)
C1 Pt1 P1 . . 89.8(7)
C10 Pt1 P2 . . 85.0(7)
C1 Pt1 P2 . . 93.6(7)
P1 Pt1 P2 . . 176.62(16)
C15 S1 C18 . . 101.4(9)
C9 S2 C6 . . 103.3(10)

loop_
_geom_bond_atom_site_label_1
_geom_bond_atom_site_label_2
_geom_bond_site_symmetry_2
_geom_bond_distance
C25 N1 . 1.11(3)
C25 C26 . 1.405(18)
N2 C28 . 1.17(3)
C28 C27 . 1.45(2)
C1 C2 . 1.19(3)
C1 Cu1 . 2.01(2)
C1 Pt1 . 2.061(18)
C2 C3 . 1.46(3)
C2 Cu1 . 2.03(3)
C3 C8 . 1.32(3)
C3 C4 . 1.40(3)
C4 C5 . 1.49(2)
C5 C6 . 1.38(3)
C6 C7 . 1.34(3)
C6 S2 . 1.75(2)
C7 C8 . 1.45(3)
C9 S2 . 1.734(18)
C10 C11 . 1.25(3)
C10 Pt1 . 1.956(19)
C10 Cu2 . 2.09(2)
C11 C12 . 1.46(4)
C11 Cu2 . 2.06(3)
C12 C13 . 1.38(3)
C12 C17 . 1.46(3)
C13 C14 . 1.29(2)
C14 C15 . 1.41(3)
C15 C16 . 1.44(3)
C15 S1 . 1.77(3)
C16 C17 . 1.33(3)
C18 S1 . 1.850(16)
C19 P1 . 1.82(3)
C20 P1 . 1.81(2)
C21 P1 . 1.74(2)
C22 P2 . 1.80(3)
C23 P2 . 1.78(2)
C24 P2 . 1.86(2)
Br1 Cu2 1_455 2.406(7)
Br1 Cu1 . 2.424(6)
Br2 Cu1 . 2.401(7)
Br2 Cu2 1_455 2.418(6)
Cu2 Br1 1_655 2.406(7)
Cu2 Br2 1_655 2.418(6)
P1 Pt1 . 2.295(6)
P2 Pt1 . 2.310(6)

loop_
_geom_torsion_atom_site_label_1
_geom_torsion_atom_site_label_2
_geom_torsion_atom_site_label_3
_geom_torsion_atom_site_label_4
_geom_torsion_site_symmetry_1
_geom_torsion_site_symmetry_4
_geom_torsion
Cu1 C1 C2 C3 . . 151.(11)
Pt1 C1 C2 C3 . . -89.(17)
Pt1 C1 C2 Cu1 . . 120.(13)
C1 C2 C3 C8 . . -28.(12)
Cu1 C2 C3 C8 . . 118.(3)
C1 C2 C3 C4 . . 147.(10)
Cu1 C2 C3 C4 . . -67.(3)
C8 C3 C4 C5 . . -14.(4)
C2 C3 C4 C5 . . 171.(2)
C3 C4 C5 C6 . . 14.(3)
C4 C5 C6 C7 . . -12.(3)
C4 C5 C6 S2 . . 173.3(14)
C5 C6 C7 C8 . . 9.(3)
S2 C6 C7 C8 . . -177.7(19)
C4 C3 C8 C7 . . 11.(4)
C2 C3 C8 C7 . . -174.(3)
C6 C7 C8 C3 . . -8.(4)
Pt1 C10 C11 C12 . . 60.(30)
Cu2 C10 C11 C12 . . -170.(13)
Pt1 C10 C11 Cu2 . . -130.(20)
C10 C11 C12 C13 . . -137.(12)
Cu2 C11 C12 C13 . . 53.(4)
C10 C11 C12 C17 . . 50.(14)
Cu2 C11 C12 C17 . . -119.(2)
C11 C12 C13 C14 . . 172.(2)
C17 C12 C13 C14 . . -16.(4)
C12 C13 C14 C15 . . 19.(3)
C13 C14 C15 C16 . . -14.(3)
C13 C14 C15 S1 . . 168.5(16)
C14 C15 C16 C17 . . 9.(3)
S1 C15 C16 C17 . . -173.(2)
C15 C16 C17 C12 . . -8.(4)
C13 C12 C17 C16 . . 10.(4)
C11 C12 C17 C16 . . -177.(2)
Pt1 C1 Cu1 C2 . . -170.(3)
C2 C1 Cu1 Br2 . . -170.5(18)
Pt1 C1 Cu1 Br2 . . 19.1(15)
C2 C1 Cu1 Br1 . . 11.(3)
Pt1 C1 Cu1 Br1 . . -159.2(6)
C3 C2 Cu1 C1 . . -169.(4)
C1 C2 Cu1 Br2 . . 18.(3)
C3 C2 Cu1 Br2 . . -151.5(16)
C1 C2 Cu1 Br1 . . -173.2(17)
C3 C2 Cu1 Br1 . . 18.(3)
Cu2 Br2 Cu1 C1 1_455 . -179.4(8)
Cu2 Br2 Cu1 C2 1_455 . 170.(2)
Cu2 Br2 Cu1 Br1 1_455 . -0.3(4)
Cu2 Br1 Cu1 C1 1_455 . 178.8(13)
Cu2 Br1 Cu1 C2 1_455 . -174.5(10)
Cu2 Br1 Cu1 Br2 1_455 . 0.4(4)
C12 C11 Cu2 C10 . . 177.(4)
C10 C11 Cu2 Br1 . 1_655 -21.(3)
C12 C11 Cu2 Br1 . 1_655 155.8(15)
C10 C11 Cu2 Br2 . 1_655 170.9(15)
C12 C11 Cu2 Br2 . 1_655 -12.(3)
Pt1 C10 Cu2 C11 . . 175.(2)
C11 C10 Cu2 Br1 . 1_655 168.1(16)
Pt1 C10 Cu2 Br1 . 1_655 -17.0(14)
C11 C10 Cu2 Br2 . 1_655 -16.(3)
Pt1 C10 Cu2 Br2 . 1_655 159.3(6)
C11 C10 Pt1 C1 . . -10.(60)
Cu2 C10 Pt1 C1 . . -130.(40)
C11 C10 Pt1 P1 . . -150.(20)
Cu2 C10 Pt1 P1 . . 87.8(11)
C11 C10 Pt1 P2 . . 30.(20)
Cu2 C10 Pt1 P2 . . -92.0(11)
C2 C1 Pt1 C10 . . -170.(30)
Cu1 C1 Pt1 C10 . . -50.(40)
C2 C1 Pt1 P1 . . -26.(13)
Cu1 C1 Pt1 P1 . . 90.8(11)
C2 C1 Pt1 P2 . . 154.(13)
Cu1 C1 Pt1 P2 . . -89.3(11)
C21 P1 Pt1 C10 . . -1.5(9)
C20 P1 Pt1 C10 . . 114.5(9)
C19 P1 Pt1 C10 . . -128.0(11)
C21 P1 Pt1 C1 . . 179.7(9)
C20 P1 Pt1 C1 . . -64.3(9)
C19 P1 Pt1 C1 . . 53.2(11)
C21 P1 Pt1 P2 . . 1.(5)
C20 P1 Pt1 P2 . . 117.(4)
C19 P1 Pt1 P2 . . -126.(4)
C23 P2 Pt1 C10 . . 63.0(9)
C22 P2 Pt1 C10 . . -56.5(11)
C24 P2 Pt1 C10 . . -170.2(9)
C23 P2 Pt1 C1 . . -118.2(10)
C22 P2 Pt1 C1 . . 122.3(11)
C24 P2 Pt1 C1 . . 8.6(9)
C23 P2 Pt1 P1 . . 60.(5)
C22 P2 Pt1 P1 . . -59.(5)
C24 P2 Pt1 P1 . . -173.(4)
C14 C15 S1 C18 . . 163.4(18)
C16 C15 S1 C18 . . -14.(2)
C7 C6 S2 C9 . . 11.(3)
C5 C6 S2 C9 . . -175.2(17)
